data_7063988
loop_
_publ_author_name
'Kammereck, Stefanie'
'Bousrez, Guillaume'
'Renier, Olivier'
'Paterlini, Veronica'
'Smetana, Volodymyr'
'Mudring, Anja-Verena'

_publ_section_title
;
 Crystal chemistry and luminescence properties of tetrabutylphosphonium
 tetrakis(8-quinolinato)lanthanidate [P4444][Ln(Q)4]&#x00B7;2X (X = H2O
 and (CH3)2CO)
;
_journal_issue 38
_journal_name_full 'New Journal of Chemistry'
_journal_page_first 16493
_journal_page_last 16500
_journal_paper_doi 10.1039/D4NJ03697B
_journal_volume 49
_journal_year 2025
_chemical_formula_sum 'C52 H64 Er N4 O6 P'
_chemical_formula_weight 1039.30
_space_group_crystal_system orthorhombic
_space_group_IT_number 33
_space_group_name_Hall 'P 2c -2n'
_space_group_name_H-M_alt 'P n a 21'
_atom_sites_solution_hydrogens mixed
_audit_creation_method SHELXL-2018/3
_audit_update_record
;
2024-09-16 deposited with the CCDC.	2025-08-06 downloaded from the CCDC.
;
_cell_angle_alpha 90
_cell_angle_beta 90
_cell_angle_gamma 90
_cell_formula_units_Z 4
_cell_length_a 24.1173(15)
_cell_length_b 18.9621(13)
_cell_length_c 10.6235(6)
_cell_measurement_reflns_used 102182
_cell_measurement_temperature 100(2)
_cell_measurement_theta_max 30.409
_cell_measurement_theta_min 2.001
_cell_volume 4858.3(5)
_computing_structure_refinement 'SHELXL-2018/3 (Sheldrick, 2018)'
_diffrn_ambient_temperature 100(2)
_diffrn_measured_fraction_theta_full 0.999
_diffrn_measured_fraction_theta_max 0.997
_diffrn_measurement_device_type 'Bruker Venture'
_diffrn_radiation_type MoK\a
_diffrn_radiation_wavelength 0.71073
_diffrn_reflns_av_R_equivalents 0.1170
_diffrn_reflns_av_unetI/netI 0.0831
_diffrn_reflns_Laue_measured_fraction_full 0.999
_diffrn_reflns_Laue_measured_fraction_max 0.997
_diffrn_reflns_limit_h_max 34
_diffrn_reflns_limit_h_min -34
_diffrn_reflns_limit_k_max 26
_diffrn_reflns_limit_k_min -26
_diffrn_reflns_limit_l_max 15
_diffrn_reflns_limit_l_min -15
_diffrn_reflns_number 102182
_diffrn_reflns_point_group_measured_fraction_full 0.999
_diffrn_reflns_point_group_measured_fraction_max 0.987
_diffrn_reflns_theta_full 25.242
_diffrn_reflns_theta_max 30.409
_diffrn_reflns_theta_min 2.001
_exptl_absorpt_coefficient_mu 1.813
_exptl_absorpt_correction_T_max 0.94
_exptl_absorpt_correction_T_min 0.81
_exptl_absorpt_correction_type multi-scan
_exptl_absorpt_process_details SADABS
_exptl_crystal_density_diffrn 1.421
_exptl_crystal_description 'irregular fragment'
_exptl_crystal_F_000 2140
_exptl_crystal_size_max 0.200
_exptl_crystal_size_mid 0.100
_exptl_crystal_size_min 0.040
_refine_diff_density_max 1.464
_refine_diff_density_min -2.113
_refine_diff_density_rms 0.168
_refine_ls_abs_structure_details
;
 Refined as an inversion twin.
;
_refine_ls_abs_structure_Flack 0.499(19)
_refine_ls_extinction_method none
_refine_ls_goodness_of_fit_ref 1.178
_refine_ls_hydrogen_treatment mixed
_refine_ls_matrix_type full
_refine_ls_number_parameters 585
_refine_ls_number_reflns 14517
_refine_ls_number_restraints 21
_refine_ls_restrained_S_all 1.178
_refine_ls_R_factor_all 0.1145
_refine_ls_R_factor_gt 0.0634
_refine_ls_shift/su_max 0.004
_refine_ls_shift/su_mean 0.000
_refine_ls_structure_factor_coef Fsqd
_refine_ls_weighting_details 'w=1/[\s^2^(Fo^2^)+14.6891P] where P=(Fo^2^+2Fc^2^)/3'
_refine_ls_weighting_scheme calc
_refine_ls_wR_factor_gt 0.0859
_refine_ls_wR_factor_ref 0.0982
_reflns_Friedel_coverage 0.888
_reflns_Friedel_fraction_full 1.000
_reflns_Friedel_fraction_max 0.977
_reflns_number_gt 9787
_reflns_number_total 14517
_reflns_threshold_expression 'I > 2\s(I)'
_cod_data_source_file d4nj03697b2.cif
_cod_data_source_block Er
_cod_depositor_comments
;
The following automatic conversions were performed:

data item '_exptl_absorpt_correction_type' value 'Multi-scan' was
changed to 'multi-scan' in accordance with the
/home/data/users/saulius/crontab/automatic-downloads/rss-feeds/RSC/lib/dictionaries/cif_core.dic
dictionary named 'cif_core.dic' version 2.4.2 last updated on
2011-04-26.

Automatic conversion script
Id: cif_fix_values 8170 2020-07-09 18:12:32Z antanas 

 Adding full bibliography for 7063983--7063989.cif.
;
_cod_database_code 7063988
_shelx_shelxl_version_number 2018/3
_shelx_space_group_comment
;
The symmetry employed for this shelxl refinement is uniquely defined
by the following loop, which should always be used as a source of
symmetry information in preference to the above space-group names.
They are only intended as comments.
;
_shelx_estimated_absorpt_t_min 0.713
_shelx_estimated_absorpt_t_max 0.931

loop_
_space_group_symop_operation_xyz
'x, y, z'
'-x, -y, z+1/2'
'-x+1/2, y+1/2, z+1/2'
'x+1/2, -y+1/2, z'

loop_
_atom_site_label
_atom_site_type_symbol
_atom_site_fract_x
_atom_site_fract_y
_atom_site_fract_z
_atom_site_U_iso_or_equiv
_atom_site_adp_type
_atom_site_occupancy
_atom_site_site_symmetry_order
_atom_site_calc_flag
_atom_site_refinement_flags_posn
_atom_site_refinement_flags_adp
_atom_site_refinement_flags_occupancy
_atom_site_disorder_assembly
_atom_site_disorder_group
Er1 Er 0.31077(2) -0.25171(2) 0.38567(12) 0.01676(7) Uani 1 1 d . . . . .
O5 O 0.3695(3) -0.1670(4) 0.3158(7) 0.0180(12) Uani 1 1 d D . . . .
N3 N 0.2626(3) -0.3657(4) 0.3271(8) 0.0130(17) Uani 1 1 d . . . . .
N1 N 0.3570(3) -0.1822(4) 0.5677(9) 0.0155(18) Uani 1 1 d . . . . .
C22 C 0.4257(4) -0.4157(6) 0.1756(10) 0.018(2) Uani 1 1 d . . . . .
N2 N 0.3653(3) -0.3141(5) 0.2131(9) 0.0173(19) Uani 1 1 d . . . . .
C51 C 0.3723(5) -0.1435(6) 0.7818(11) 0.023(2) Uani 1 1 d . . . . .
H51 H 0.364954 -0.149540 0.868948 0.027 Uiso 1 1 calc R U . . .
C47 C 0.4572(5) -0.0214(6) 0.4329(11) 0.027(3) Uani 1 1 d . . . . .
H47 H 0.479730 0.015632 0.401093 0.032 Uiso 1 1 calc R U . . .
C17 C 0.3977(4) -0.3681(6) 0.2550(12) 0.022(3) Uani 1 1 d . . . . .
C46 C 0.4303(4) -0.0684(6) 0.3447(13) 0.025(3) Uani 1 1 d . . . . .
H46 H 0.436061 -0.062746 0.256847 0.030 Uiso 1 1 calc R U . . .
C49 C 0.4169(5) -0.0814(6) 0.6110(12) 0.023(3) Uani 1 1 d . . . . .
C19 C 0.4317(5) -0.4318(6) 0.4363(13) 0.025(3) Uani 1 1 d . . . . .
H19 H 0.434357 -0.439072 0.524551 0.029 Uiso 1 1 calc R U . . .
C52 C 0.3483(4) -0.1894(6) 0.6876(10) 0.018(2) Uani 1 1 d . U . . .
H52 H 0.324953 -0.226687 0.714924 0.021 Uiso 1 1 calc R U . . .
C24 C 0.3833(5) -0.3530(6) 0.0029(10) 0.022(2) Uani 1 1 d . . . . .
H24 H 0.376400 -0.347906 -0.084678 0.027 Uiso 1 1 calc R U . . .
C44 C 0.3902(4) -0.1284(6) 0.5238(10) 0.015(2) Uani 1 1 d . . . . .
C48 C 0.4514(5) -0.0281(7) 0.5581(13) 0.028(3) Uani 1 1 d . . . . .
H48 H 0.470623 0.003311 0.612416 0.034 Uiso 1 1 calc R U . . .
C20 C 0.4592(5) -0.4771(6) 0.3585(10) 0.0229(16) Uani 1 1 d . . . . .
H20 H 0.480593 -0.513981 0.394849 0.028 Uiso 1 1 calc R U . . .
C26 C 0.2343(4) -0.3610(5) 0.2173(9) 0.0163(12) Uani 1 1 d . . . . .
C21 C 0.4573(5) -0.4715(6) 0.2280(14) 0.027(3) Uani 1 1 d . . . . .
H21 H 0.476511 -0.503911 0.175674 0.033 Uiso 1 1 calc R U . . .
C23 C 0.4173(4) -0.4060(6) 0.0445(11) 0.018(2) Uani 1 1 d . . . . .
H23 H 0.435192 -0.436159 -0.014241 0.022 Uiso 1 1 calc R U . . .
C33 C 0.2414(4) -0.4892(5) 0.3352(10) 0.024(2) Uani 1 1 d . . . . .
H33 H 0.244203 -0.532719 0.379095 0.029 Uiso 1 1 calc R U . . .
C25 C 0.3591(4) -0.3072(6) 0.0866(11) 0.020(2) Uani 1 1 d . . . . .
H25 H 0.337372 -0.269442 0.054893 0.024 Uiso 1 1 calc R U . . .
C50 C 0.4063(4) -0.0908(6) 0.7383(11) 0.022(2) Uani 1 1 d . . . . .
H50 H 0.423029 -0.059725 0.797260 0.027 Uiso 1 1 calc R U . . .
C32 C 0.2138(4) -0.4860(5) 0.2244(10) 0.027(2) Uani 1 1 d . . . . .
H32 H 0.198194 -0.527593 0.189386 0.033 Uiso 1 1 calc R U . . .
C34 C 0.2661(4) -0.4279(4) 0.3852(16) 0.024(2) Uani 1 1 d . . . . .
H34 H 0.285778 -0.430910 0.462472 0.029 Uiso 1 1 calc DR U . . .
C31 C 0.2081(4) -0.4212(5) 0.1608(9) 0.019(2) Uani 1 1 d . . . . .
C18 C 0.3998(4) -0.3754(5) 0.3931(15) 0.019(2) Uani 1 1 d . . . . .
C45 C 0.3959(4) -0.1220(5) 0.3892(16) 0.021(2) Uani 1 1 d . . . . .
O6 O 0.3726(3) -0.3315(4) 0.4636(8) 0.0217(13) Uani 1 1 d D . . . .
O4 O 0.2532(3) -0.2724(4) 0.5505(7) 0.0180(12) Uani 1 1 d D . . . .
O3 O 0.2546(3) -0.2382(4) 0.2158(8) 0.0217(13) Uani 1 1 d D . . . .
C36 C 0.2229(5) -0.2218(6) 0.5994(9) 0.018(2) Uani 1 1 d . . . . .
C28 C 0.2019(4) -0.2879(5) 0.0439(10) 0.021(2) Uani 1 1 d . . . . .
H28 H 0.199473 -0.243571 0.002523 0.025 Uiso 1 1 calc R U . . .
C37 C 0.1918(5) -0.2315(6) 0.7093(10) 0.026(2) Uani 1 1 d . . . . .
H37 H 0.192944 -0.275955 0.750584 0.032 Uiso 1 1 calc R U . . .
C27 C 0.2302(4) -0.2926(5) 0.1578(10) 0.016(2) Uani 1 1 d . . . . .
C29 C 0.1771(4) -0.3467(5) -0.0108(8) 0.0229(16) Uani 1 1 d . . . . .
H29 H 0.158381 -0.341337 -0.088818 0.028 Uiso 1 1 calc R U . . .
N4 N 0.2521(4) -0.1454(4) 0.4357(9) 0.019(2) Uani 1 1 d . . . . .
C30 C 0.1788(4) -0.4126(6) 0.0443(8) 0.025(2) Uani 1 1 d . . . . .
H30 H 0.160894 -0.451558 0.005727 0.030 Uiso 1 1 calc R U . . .
C43 C 0.2511(4) -0.0831(5) 0.3794(14) 0.022(2) Uani 1 1 d . . . . .
H43 H 0.273331 -0.076971 0.306452 0.027 Uiso 1 1 calc DR U . . .
C35 C 0.2203(4) -0.1539(5) 0.5432(9) 0.0163(12) Uani 1 1 d . . . . .
C40 C 0.1866(4) -0.0986(5) 0.5925(9) 0.023(2) Uani 1 1 d . . . . .
C41 C 0.1882(5) -0.0335(5) 0.5274(9) 0.029(2) Uani 1 1 d . . . . .
H41 H 0.167420 0.005300 0.558557 0.035 Uiso 1 1 calc R U . . .
C38 C 0.1589(4) -0.1772(6) 0.7603(10) 0.029(2) Uani 1 1 d . . . . .
H38 H 0.138117 -0.185913 0.834614 0.035 Uiso 1 1 calc R U . . .
C42 C 0.2193(4) -0.0254(5) 0.4203(9) 0.027(2) Uani 1 1 d . . . . .
H42 H 0.219290 0.017848 0.375160 0.032 Uiso 1 1 calc R U . . .
C39 C 0.1562(4) -0.1105(6) 0.7038(10) 0.031(2) Uani 1 1 d . . . . .
H39 H 0.134269 -0.074055 0.739678 0.037 Uiso 1 1 calc R U . . .
P1 P 0.56952(11) -0.23066(13) 0.3417(2) 0.0275(6) Uani 1 1 d . . . . .
C15 C 0.4811(4) -0.2859(6) 0.6618(10) 0.026(2) Uani 1 1 d . . . . .
H15A H 0.444506 -0.297241 0.624554 0.031 Uiso 1 1 calc R U . . .
H15B H 0.479455 -0.237018 0.694189 0.031 Uiso 1 1 calc R U . . .
C5 C 0.5477(4) -0.1844(5) 0.2029(9) 0.025(2) Uani 1 1 d . . . . .
H5A H 0.540829 -0.134547 0.225740 0.030 Uiso 1 1 calc R U . . .
H5B H 0.578500 -0.185126 0.141456 0.030 Uiso 1 1 calc R U . . .
C16 C 0.4925(5) -0.3367(6) 0.7721(12) 0.030(3) Uani 1 1 d . . . . .
H16A H 0.469918 -0.323045 0.844702 0.045 Uiso 1 1 calc R U . . .
H16B H 0.531881 -0.334432 0.794779 0.045 Uiso 1 1 calc R U . . .
H16C H 0.483109 -0.384951 0.746793 0.045 Uiso 1 1 calc R U . . .
C7 C 0.4804(5) -0.1715(7) 0.0209(11) 0.031(3) Uani 1 1 d . . . . .
H7A H 0.470469 -0.122767 0.045744 0.037 Uiso 1 1 calc R U . . .
H7B H 0.447242 -0.193305 -0.017622 0.037 Uiso 1 1 calc R U . . .
C13 C 0.5117(4) -0.2458(6) 0.4427(9) 0.036(2) Uani 1 1 d . . . . .
H13A H 0.496913 -0.199771 0.470979 0.043 Uiso 1 1 calc R U . . .
H13B H 0.482218 -0.269830 0.394181 0.043 Uiso 1 1 calc R U . . .
C8 C 0.5272(4) -0.1683(5) -0.0786(9) 0.031(2) Uani 1 1 d . . . . .
H8A H 0.513131 -0.145768 -0.155272 0.047 Uiso 1 1 calc R U . . .
H8B H 0.539645 -0.216233 -0.098262 0.047 Uiso 1 1 calc R U . . .
H8C H 0.558346 -0.140876 -0.045362 0.047 Uiso 1 1 calc R U . . .
C14 C 0.5258(4) -0.2905(5) 0.5589(10) 0.029(2) Uani 1 1 d . . . . .
H14A H 0.561631 -0.274517 0.594075 0.035 Uiso 1 1 calc R U . . .
H14B H 0.530105 -0.340378 0.532906 0.035 Uiso 1 1 calc R U . . .
C6 C 0.4961(5) -0.2130(6) 0.1387(10) 0.027(3) Uani 1 1 d . . . . .
H6A H 0.464700 -0.211568 0.198794 0.033 Uiso 1 1 calc R U . . .
H6B H 0.502416 -0.262889 0.115376 0.033 Uiso 1 1 calc R U . . .
C9A C 0.6168(5) -0.1692(8) 0.4280(11) 0.020(3) Uani 0.747(12) 1 d . . P A 1
H9AA H 0.637601 -0.195957 0.492612 0.024 Uiso 0.747(12) 1 calc R U P A 1
H9AB H 0.644003 -0.149078 0.368130 0.024 Uiso 0.747(12) 1 calc R U P A 1
C10A C 0.5851(6) -0.1093(8) 0.4914(13) 0.034(3) Uani 0.747(12) 1 d . . P A 1
H10A H 0.556459 -0.092224 0.432110 0.041 Uiso 0.747(12) 1 calc R U P A 1
H10B H 0.565632 -0.128801 0.565718 0.041 Uiso 0.747(12) 1 calc R U P A 1
C11A C 0.6193(8) -0.0465(12) 0.5342(17) 0.044(4) Uani 0.747(12) 1 d . . P A 1
H11A H 0.594123 -0.009648 0.567378 0.053 Uiso 0.747(12) 1 calc R U P A 1
H11B H 0.639097 -0.026450 0.460770 0.053 Uiso 0.747(12) 1 calc R U P A 1
C12A C 0.6620(9) -0.0661(11) 0.6368(15) 0.048(5) Uani 0.747(12) 1 d . . P A 1
H12A H 0.682910 -0.023986 0.661202 0.058 Uiso 0.747(12) 1 calc R U P A 1
H12B H 0.642534 -0.085006 0.710478 0.058 Uiso 0.747(12) 1 calc R U P A 1
H12C H 0.687511 -0.101810 0.603861 0.058 Uiso 0.747(12) 1 calc R U P A 1
C1C C 0.6238(15) -0.208(2) 0.421(3) 0.020(3) Uani 0.253(12) 1 d . . P A 2
H1CA H 0.658182 -0.221637 0.375884 0.024 Uiso 0.253(12) 1 calc R U P A 2
H1CB H 0.623791 -0.230062 0.505297 0.024 Uiso 0.253(12) 1 calc R U P A 2
C2C C 0.617(2) -0.112(2) 0.431(4) 0.034(3) Uani 0.253(12) 1 d . . P A 2
H2CA H 0.639140 -0.086659 0.367272 0.041 Uiso 0.253(12) 1 calc R U P A 2
H2CB H 0.577585 -0.096015 0.427225 0.041 Uiso 0.253(12) 1 calc R U P A 2
C4C C 0.632(3) -0.040(4) 0.570(5) 0.048(5) Uani 0.253(12) 1 d . . P A 2
H4CA H 0.642921 -0.017484 0.648832 0.058 Uiso 0.253(12) 1 calc R U P A 2
H4CB H 0.651275 -0.018209 0.499396 0.058 Uiso 0.253(12) 1 calc R U P A 2
H4CC H 0.591487 -0.034007 0.558341 0.058 Uiso 0.253(12) 1 calc R U P A 2
C3C C 0.643(2) -0.107(3) 0.574(4) 0.044(4) Uani 0.253(12) 1 d . . P A 2
H3C H 0.622380 -0.133748 0.638936 0.053 Uiso 0.253(12) 1 calc R U P A 2
H3D H 0.683495 -0.117599 0.578682 0.053 Uiso 0.253(12) 1 calc R U P A 2
C1A C 0.6114(6) -0.3049(8) 0.2986(13) 0.0208(18) Uani 0.658(12) 1 d . . P A 1
H1E H 0.644162 -0.288194 0.250980 0.025 Uiso 0.658(12) 1 calc R U P A 1
H1F H 0.624906 -0.328528 0.375905 0.025 Uiso 0.658(12) 1 calc R U P A 1
C2A C 0.5797(6) -0.3580(7) 0.2188(13) 0.0208(18) Uani 0.658(12) 1 d . . P A 1
H2AA H 0.568604 -0.334814 0.139229 0.025 Uiso 0.658(12) 1 calc R U P A 1
H2AB H 0.545375 -0.371271 0.264083 0.025 Uiso 0.658(12) 1 calc R U P A 1
C1B C 0.5743(11) -0.3330(13) 0.303(2) 0.0208(18) Uani 0.342(12) 1 d . . P A 2
H1BA H 0.585405 -0.359883 0.378958 0.025 Uiso 0.342(12) 1 calc R U P A 2
H1BB H 0.538028 -0.350979 0.273482 0.025 Uiso 0.342(12) 1 calc R U P A 2
C2B C 0.6171(11) -0.3397(13) 0.202(2) 0.0208(18) Uani 0.342(12) 1 d . . P A 2
H2E H 0.654343 -0.324806 0.230814 0.025 Uiso 0.342(12) 1 calc DR U P A 2
H2F H 0.606760 -0.314157 0.124514 0.025 Uiso 0.342(12) 1 calc R U P A 2
C4 C 0.6618(6) -0.4292(8) 0.1040(17) 0.064(5) Uani 1 1 d . . . . .
H4A H 0.663590 -0.475771 0.064276 0.096 Uiso 1 1 calc R U . . .
H4B H 0.695261 -0.421524 0.154540 0.096 Uiso 1 1 calc DR U . . .
H4C H 0.659308 -0.392769 0.038797 0.096 Uiso 1 1 calc R U . . .
C3 C 0.6119(5) -0.4254(6) 0.1870(17) 0.065(5) Uani 1 1 d . . . . .
H3A H 0.623188 -0.445972 0.268659 0.078 Uiso 1 1 calc R U . A 1
H3B H 0.584440 -0.458322 0.150288 0.078 Uiso 1 1 calc R U . A 1
O1 O 0.3223(4) -0.3734(4) 0.6939(10) 0.037(2) Uani 1 1 d D . . . .
H1A H 0.303(3) -0.335(4) 0.668(6) 0.055 Uiso 1 1 d D U . . .
H1B H 0.3514(13) -0.374(3) 0.641(2) 0.055 Uiso 1 1 d D U . . .
O2 O 0.3170(4) -0.1312(5) 0.0792(7) 0.030(2) Uani 1 1 d D . . . .
H2A H 0.2864(18) -0.154(4) 0.108(7) 0.045 Uiso 1 1 d D U . . .
H2B H 0.3412(14) -0.130(3) 0.142(2) 0.045 Uiso 1 1 d D U . . .

loop_
_atom_site_aniso_label
_atom_site_aniso_U_11
_atom_site_aniso_U_22
_atom_site_aniso_U_33
_atom_site_aniso_U_23
_atom_site_aniso_U_13
_atom_site_aniso_U_12
Er1 0.01836(12) 0.01611(12) 0.01580(11) 0.0000(2) -0.0026(3) 0.0002(2)
O5 0.025(3) 0.020(2) 0.009(3) -0.001(2) 0.000(2) -0.004(2)
N3 0.012(4) 0.017(4) 0.011(4) -0.002(3) 0.006(3) 0.004(3)
N1 0.011(4) 0.015(4) 0.021(5) -0.001(4) -0.004(3) 0.000(3)
C22 0.016(5) 0.022(5) 0.015(5) -0.003(4) 0.002(4) -0.008(4)
N2 0.015(4) 0.020(4) 0.017(5) 0.004(4) -0.005(3) -0.004(3)
C51 0.020(5) 0.031(6) 0.017(5) -0.008(4) -0.003(4) 0.010(4)
C47 0.025(5) 0.016(5) 0.040(7) -0.012(4) 0.010(4) -0.016(4)
C17 0.009(5) 0.016(5) 0.039(7) 0.001(5) 0.000(4) -0.004(4)
C46 0.014(6) 0.033(7) 0.028(7) -0.003(5) -0.001(4) 0.004(5)
C49 0.009(5) 0.018(5) 0.042(7) -0.007(5) 0.001(4) 0.005(4)
C19 0.030(7) 0.015(6) 0.029(6) 0.002(5) -0.012(5) 0.003(5)
C52 0.015(4) 0.032(5) 0.007(4) -0.001(4) -0.005(3) 0.005(4)
C24 0.023(5) 0.032(6) 0.011(5) 0.002(4) -0.001(4) -0.005(4)
C44 0.014(5) 0.020(5) 0.010(4) -0.001(4) -0.002(4) 0.005(4)
C48 0.025(6) 0.026(6) 0.033(7) -0.011(5) -0.006(5) 0.003(5)
C20 0.020(4) 0.039(4) 0.010(3) 0.003(3) -0.004(3) -0.007(3)
C26 0.014(3) 0.018(3) 0.017(3) -0.003(2) -0.003(2) 0.000(2)
C21 0.018(5) 0.018(6) 0.045(8) -0.009(5) -0.006(5) 0.007(5)
C23 0.010(4) 0.019(5) 0.026(6) 0.000(4) 0.009(4) 0.001(4)
C33 0.025(5) 0.019(5) 0.028(5) -0.001(4) 0.008(4) -0.008(4)
C25 0.015(5) 0.014(5) 0.030(6) 0.001(4) 0.006(4) -0.004(4)
C50 0.016(5) 0.033(6) 0.017(5) -0.015(5) -0.003(4) 0.012(4)
C32 0.023(5) 0.028(5) 0.030(5) -0.003(4) 0.009(4) -0.012(4)
C34 0.018(4) 0.021(4) 0.032(5) -0.001(7) 0.009(6) 0.000(3)
C31 0.008(4) 0.034(6) 0.016(4) -0.008(4) 0.008(4) -0.007(4)
C18 0.012(4) 0.023(5) 0.020(5) 0.006(6) -0.009(5) -0.002(3)
C45 0.021(5) 0.012(4) 0.030(6) 0.000(7) -0.006(6) 0.005(3)
O6 0.024(3) 0.015(3) 0.026(3) 0.002(2) -0.003(2) 0.002(2)
O4 0.025(3) 0.020(2) 0.009(3) -0.001(2) 0.000(2) -0.004(2)
O3 0.024(3) 0.015(3) 0.026(3) 0.002(2) -0.003(2) 0.002(2)
C36 0.030(6) 0.020(5) 0.005(4) -0.002(4) -0.004(4) -0.004(4)
C28 0.023(5) 0.029(6) 0.012(4) 0.005(4) 0.001(4) 0.002(4)
C37 0.029(5) 0.031(6) 0.020(5) -0.005(4) 0.004(4) 0.000(4)
C27 0.011(4) 0.022(5) 0.015(5) -0.006(4) 0.003(4) -0.001(4)
C29 0.020(4) 0.039(4) 0.010(3) 0.003(3) -0.004(3) -0.007(3)
N4 0.020(4) 0.016(4) 0.022(4) -0.003(3) -0.011(3) -0.003(3)
C30 0.016(5) 0.041(6) 0.017(4) -0.009(4) 0.004(4) -0.012(4)
C43 0.026(5) 0.024(4) 0.017(5) 0.000(6) -0.010(6) -0.002(3)
C35 0.014(3) 0.018(3) 0.017(3) -0.003(2) -0.003(2) 0.000(2)
C40 0.016(5) 0.030(5) 0.023(5) -0.012(4) -0.006(4) 0.004(4)
C41 0.031(6) 0.029(5) 0.027(5) -0.003(4) 0.001(5) 0.012(5)
C38 0.018(5) 0.047(7) 0.023(5) -0.011(5) -0.004(4) 0.001(4)
C42 0.032(6) 0.024(5) 0.024(6) 0.001(4) -0.014(4) 0.002(4)
C39 0.024(5) 0.043(7) 0.025(5) -0.013(5) -0.008(4) 0.003(5)
P1 0.0379(15) 0.0291(14) 0.0155(9) -0.0006(8) -0.0067(10) 0.0169(11)
C15 0.021(5) 0.022(5) 0.033(6) 0.005(4) 0.005(5) 0.001(4)
C5 0.024(5) 0.033(6) 0.017(4) 0.000(4) -0.009(4) 0.001(4)
C16 0.025(6) 0.029(6) 0.036(7) 0.010(5) 0.005(5) 0.005(5)
C7 0.024(6) 0.049(7) 0.019(5) 0.005(5) -0.003(4) -0.005(5)
C13 0.035(5) 0.023(5) 0.049(5) 0.014(6) -0.020(4) -0.007(5)
C8 0.035(5) 0.034(5) 0.024(5) 0.002(4) -0.004(4) 0.006(4)
C14 0.034(6) 0.021(5) 0.032(6) 0.007(4) -0.012(5) -0.002(4)
C6 0.028(6) 0.038(6) 0.017(5) 0.008(4) -0.014(4) -0.002(5)
C9A 0.014(5) 0.031(8) 0.014(5) 0.005(6) -0.004(4) 0.001(6)
C10A 0.040(8) 0.040(8) 0.023(7) -0.010(6) -0.008(5) -0.007(7)
C11A 0.037(9) 0.067(12) 0.028(9) -0.016(8) -0.011(7) -0.010(8)
C12A 0.071(14) 0.067(13) 0.006(6) -0.012(7) 0.006(7) -0.003(10)
C1C 0.014(5) 0.031(8) 0.014(5) 0.005(6) -0.004(4) 0.001(6)
C2C 0.040(8) 0.040(8) 0.023(7) -0.010(6) -0.008(5) -0.007(7)
C4C 0.071(14) 0.067(13) 0.006(6) -0.012(7) 0.006(7) -0.003(10)
C3C 0.037(9) 0.067(12) 0.028(9) -0.016(8) -0.011(7) -0.010(8)
C1A 0.024(5) 0.021(5) 0.017(4) 0.000(4) -0.008(4) -0.001(4)
C2A 0.024(5) 0.021(5) 0.017(4) 0.000(4) -0.008(4) -0.001(4)
C1B 0.024(5) 0.021(5) 0.017(4) 0.000(4) -0.008(4) -0.001(4)
C2B 0.024(5) 0.021(5) 0.017(4) 0.000(4) -0.008(4) -0.001(4)
C4 0.037(8) 0.050(9) 0.105(15) 0.033(9) -0.012(9) -0.006(7)
C3 0.041(8) 0.031(7) 0.123(14) -0.034(8) -0.038(9) 0.008(6)
O1 0.040(5) 0.029(5) 0.041(6) 0.004(4) 0.006(4) 0.005(4)
O2 0.045(5) 0.037(5) 0.009(4) 0.005(3) -0.001(4) -0.006(4)

loop_
_atom_type_symbol
_atom_type_description
_atom_type_scat_dispersion_real
_atom_type_scat_dispersion_imag
_atom_type_scat_source
C C 0.0033 0.0016 'International Tables Vol C Tables 4.2.6.8 and 6.1.1.4'
H H 0.0000 0.0000 'International Tables Vol C Tables 4.2.6.8 and 6.1.1.4'
Er Er -0.2586 4.9576 'International Tables Vol C Tables 4.2.6.8 and 6.1.1.4'
N N 0.0061 0.0033 'International Tables Vol C Tables 4.2.6.8 and 6.1.1.4'
O O 0.0106 0.0060 'International Tables Vol C Tables 4.2.6.8 and 6.1.1.4'
P P 0.1023 0.0942 'International Tables Vol C Tables 4.2.6.8 and 6.1.1.4'

loop_
_geom_angle_atom_site_label_1
_geom_angle_atom_site_label_2
_geom_angle_atom_site_label_3
_geom_angle
_geom_angle_site_symmetry_1
_geom_angle_site_symmetry_3
_geom_angle_publ_flag
O5 Er1 O4 139.3(3) . . ?
O5 Er1 O3 91.9(3) . . ?
O4 Er1 O3 105.54(17) . . ?
O5 Er1 O6 100.42(17) . . ?
O4 Er1 O6 90.3(3) . . ?
O3 Er1 O6 138.9(3) . . ?
O5 Er1 N4 81.6(3) . . ?
O4 Er1 N4 68.4(3) . . ?
O3 Er1 N4 75.1(3) . . ?
O6 Er1 N4 145.3(3) . . ?
O5 Er1 N3 144.2(3) . . ?
O4 Er1 N3 76.2(3) . . ?
O3 Er1 N3 68.1(3) . . ?
O6 Er1 N3 79.8(3) . . ?
N4 Er1 N3 118.5(2) . . ?
O5 Er1 N2 76.7(3) . . ?
O4 Er1 N2 142.3(3) . . ?
O3 Er1 N2 77.8(3) . . ?
O6 Er1 N2 67.4(3) . . ?
N4 Er1 N2 144.4(3) . . ?
N3 Er1 N2 70.3(3) . . ?
O5 Er1 N1 67.4(3) . . ?
O4 Er1 N1 77.0(3) . . ?
O3 Er1 N1 142.4(3) . . ?
O6 Er1 N1 77.6(3) . . ?
N4 Er1 N1 71.2(3) . . ?
N3 Er1 N1 144.6(3) . . ?
N2 Er1 N1 123.5(2) . . ?
C45 O5 Er1 124.5(8) . . ?
C34 N3 C26 119.3(10) . . ?
C34 N3 Er1 127.7(8) . . ?
C26 N3 Er1 112.8(6) . . ?
C52 N1 C44 120.2(10) . . ?
C52 N1 Er1 127.6(7) . . ?
C44 N1 Er1 111.9(7) . . ?
C17 C22 C21 120.0(11) . . ?
C17 C22 C23 115.9(10) . . ?
C21 C22 C23 123.9(11) . . ?
C25 N2 C17 117.2(10) . . ?
C25 N2 Er1 127.7(7) . . ?
C17 N2 Er1 114.2(8) . . ?
C50 C51 C52 116.4(11) . . ?
C50 C51 H51 121.8 . . ?
C52 C51 H51 121.8 . . ?
C48 C47 C46 122.4(11) . . ?
C48 C47 H47 118.8 . . ?
C46 C47 H47 118.8 . . ?
N2 C17 C22 124.1(12) . . ?
N2 C17 C18 114.5(10) . . ?
C22 C17 C18 121.4(10) . . ?
C45 C46 C47 119.8(12) . . ?
C45 C46 H46 120.1 . . ?
C47 C46 H46 120.1 . . ?
C50 C49 C48 125.6(12) . . ?
C50 C49 C44 117.7(11) . . ?
C48 C49 C44 116.6(12) . . ?
C20 C19 C18 123.5(13) . . ?
C20 C19 H19 118.2 . . ?
C18 C19 H19 118.2 . . ?
N1 C52 C51 123.5(11) . . ?
N1 C52 H52 118.3 . . ?
C51 C52 H52 118.3 . . ?
C23 C24 C25 120.6(11) . . ?
C23 C24 H24 119.7 . . ?
C25 C24 H24 119.7 . . ?
N1 C44 C49 120.1(10) . . ?
N1 C44 C45 117.0(9) . . ?
C49 C44 C45 122.9(10) . . ?
C47 C48 C49 121.2(12) . . ?
C47 C48 H48 119.4 . . ?
C49 C48 H48 119.4 . . ?
C19 C20 C21 122.5(11) . . ?
C19 C20 H20 118.7 . . ?
C21 C20 H20 118.7 . . ?
N3 C26 C31 122.0(9) . . ?
N3 C26 C27 118.0(9) . . ?
C31 C26 C27 120.0(9) . . ?
C20 C21 C22 117.8(11) . . ?
C20 C21 H21 121.1 . . ?
C22 C21 H21 121.1 . . ?
C24 C23 C22 119.8(10) . . ?
C24 C23 H23 120.1 . . ?
C22 C23 H23 120.1 . . ?
C32 C33 C34 119.8(10) . . ?
C32 C33 H33 120.1 . . ?
C34 C33 H33 120.1 . . ?
N2 C25 C24 122.3(11) . . ?
N2 C25 H25 118.8 . . ?
C24 C25 H25 118.8 . . ?
C51 C50 C49 122.1(11) . . ?
C51 C50 H50 119.0 . . ?
C49 C50 H50 119.0 . . ?
C33 C32 C31 120.3(9) . . ?
C33 C32 H32 119.8 . . ?
C31 C32 H32 119.8 . . ?
N3 C34 C33 121.8(13) . . ?
N3 C34 H34 119.1 . . ?
C33 C34 H34 119.1 . . ?
C32 C31 C30 124.2(9) . . ?
C32 C31 C26 116.7(9) . . ?
C30 C31 C26 119.1(9) . . ?
O6 C18 C19 125.5(14) . . ?
O6 C18 C17 119.8(10) . . ?
C19 C18 C17 114.7(12) . . ?
O5 C45 C46 123.9(15) . . ?
O5 C45 C44 119.0(10) . . ?
C46 C45 C44 117.0(11) . . ?
C18 O6 Er1 123.2(8) . . ?
C36 O4 Er1 121.3(7) . . ?
C27 O3 Er1 122.8(7) . . ?
O4 C36 C37 122.1(10) . . ?
O4 C36 C35 121.4(10) . . ?
C37 C36 C35 116.5(10) . . ?
C27 C28 C29 121.5(9) . . ?
C27 C28 H28 119.3 . . ?
C29 C28 H28 119.3 . . ?
C36 C37 C38 121.7(10) . . ?
C36 C37 H37 119.1 . . ?
C38 C37 H37 119.1 . . ?
O3 C27 C28 124.6(10) . . ?
O3 C27 C26 117.4(9) . . ?
C28 C27 C26 118.0(9) . . ?
C30 C29 C28 122.4(9) . . ?
C30 C29 H29 118.8 . . ?
C28 C29 H29 118.8 . . ?
C43 N4 C35 117.7(10) . . ?
C43 N4 Er1 129.0(8) . . ?
C35 N4 Er1 113.1(6) . . ?
C29 C30 C31 119.0(9) . . ?
C29 C30 H30 120.5 . . ?
C31 C30 H30 120.5 . . ?
N4 C43 C42 124.4(12) . . ?
N4 C43 H43 117.8 . . ?
C42 C43 H43 117.8 . . ?
N4 C35 C36 115.2(9) . . ?
N4 C35 C40 122.2(9) . . ?
C36 C35 C40 122.5(9) . . ?
C39 C40 C41 124.3(9) . . ?
C39 C40 C35 119.2(9) . . ?
C41 C40 C35 116.5(9) . . ?
C42 C41 C40 121.2(9) . . ?
C42 C41 H41 119.4 . . ?
C40 C41 H41 119.4 . . ?
C39 C38 C37 121.4(10) . . ?
C39 C38 H38 119.3 . . ?
C37 C38 H38 119.3 . . ?
C41 C42 C43 117.9(10) . . ?
C41 C42 H42 121.1 . . ?
C43 C42 H42 121.1 . . ?
C38 C39 C40 118.6(10) . . ?
C38 C39 H39 120.7 . . ?
C40 C39 H39 120.7 . . ?
C1C P1 C13 111.4(14) . . ?
C13 P1 C1A 117.9(6) . . ?
C1C P1 C5 122.5(14) . . ?
C13 P1 C5 110.1(4) . . ?
C1A P1 C5 109.9(6) . . ?
C13 P1 C9A 106.4(5) . . ?
C1A P1 C9A 105.7(6) . . ?
C5 P1 C9A 106.1(5) . . ?
C1C P1 C1B 108.6(16) . . ?
C13 P1 C1B 90.7(9) . . ?
C5 P1 C1B 109.0(8) . . ?
C14 C15 C16 112.3(9) . . ?
C14 C15 H15A 109.2 . . ?
C16 C15 H15A 109.2 . . ?
C14 C15 H15B 109.2 . . ?
C16 C15 H15B 109.2 . . ?
H15A C15 H15B 107.9 . . ?
C6 C5 P1 115.8(7) . . ?
C6 C5 H5A 108.3 . . ?
P1 C5 H5A 108.3 . . ?
C6 C5 H5B 108.3 . . ?
P1 C5 H5B 108.3 . . ?
H5A C5 H5B 107.4 . . ?
C15 C16 H16A 109.5 . . ?
C15 C16 H16B 109.5 . . ?
H16A C16 H16B 109.5 . . ?
C15 C16 H16C 109.5 . . ?
H16A C16 H16C 109.5 . . ?
H16B C16 H16C 109.5 . . ?
C6 C7 C8 113.6(10) . . ?
C6 C7 H7A 108.8 . . ?
C8 C7 H7A 108.8 . . ?
C6 C7 H7B 108.8 . . ?
C8 C7 H7B 108.8 . . ?
H7A C7 H7B 107.7 . . ?
C14 C13 P1 113.6(7) . . ?
C14 C13 H13A 108.8 . . ?
P1 C13 H13A 108.8 . . ?
C14 C13 H13B 108.8 . . ?
P1 C13 H13B 108.8 . . ?
H13A C13 H13B 107.7 . . ?
C7 C8 H8A 109.5 . . ?
C7 C8 H8B 109.5 . . ?
H8A C8 H8B 109.5 . . ?
C7 C8 H8C 109.5 . . ?
H8A C8 H8C 109.5 . . ?
H8B C8 H8C 109.5 . . ?
C13 C14 C15 112.7(9) . . ?
C13 C14 H14A 109.1 . . ?
C15 C14 H14A 109.1 . . ?
C13 C14 H14B 109.1 . . ?
C15 C14 H14B 109.1 . . ?
H14A C14 H14B 107.8 . . ?
C5 C6 C7 112.7(9) . . ?
C5 C6 H6A 109.0 . . ?
C7 C6 H6A 109.0 . . ?
C5 C6 H6B 109.0 . . ?
C7 C6 H6B 109.0 . . ?
H6A C6 H6B 107.8 . . ?
C10A C9A P1 112.0(9) . . ?
C10A C9A H9AA 109.2 . . ?
P1 C9A H9AA 109.2 . . ?
C10A C9A H9AB 109.2 . . ?
P1 C9A H9AB 109.2 . . ?
H9AA C9A H9AB 107.9 . . ?
C11A C10A C9A 116.4(14) . . ?
C11A C10A H10A 108.2 . . ?
C9A C10A H10A 108.2 . . ?
C11A C10A H10B 108.2 . . ?
C9A C10A H10B 108.2 . . ?
H10A C10A H10B 107.3 . . ?
C10A C11A C12A 112.5(18) . . ?
C10A C11A H11A 109.1 . . ?
C12A C11A H11A 109.1 . . ?
C10A C11A H11B 109.1 . . ?
C12A C11A H11B 109.1 . . ?
H11A C11A H11B 107.8 . . ?
C11A C12A H12A 109.5 . . ?
C11A C12A H12B 109.5 . . ?
H12A C12A H12B 109.5 . . ?
C11A C12A H12C 109.5 . . ?
H12A C12A H12C 109.5 . . ?
H12B C12A H12C 109.5 . . ?
P1 C1C C2C 103(2) . . ?
P1 C1C H1CA 111.3 . . ?
C2C C1C H1CA 111.3 . . ?
P1 C1C H1CB 111.3 . . ?
C2C C1C H1CB 111.3 . . ?
H1CA C1C H1CB 109.2 . . ?
C3C C2C C1C 94(3) . . ?
C3C C2C H2CA 112.9 . . ?
C1C C2C H2CA 112.9 . . ?
C3C C2C H2CB 112.9 . . ?
C1C C2C H2CB 112.9 . . ?
H2CA C2C H2CB 110.3 . . ?
C3C C4C H4CA 109.5 . . ?
C3C C4C H4CB 109.5 . . ?
H4CA C4C H4CB 109.5 . . ?
C3C C4C H4CC 109.5 . . ?
H4CA C4C H4CC 109.5 . . ?
H4CB C4C H4CC 109.5 . . ?
C4C C3C C2C 86(4) . . ?
C4C C3C H3C 114.3 . . ?
C2C C3C H3C 114.3 . . ?
C4C C3C H3D 114.3 . . ?
C2C C3C H3D 114.3 . . ?
H3C C3C H3D 111.4 . . ?
C2A C1A P1 112.2(10) . . ?
C2A C1A H1E 109.2 . . ?
P1 C1A H1E 109.2 . . ?
C2A C1A H1F 109.2 . . ?
P1 C1A H1F 109.2 . . ?
H1E C1A H1F 107.9 . . ?
C1A C2A C3 114.8(11) . . ?
C1A C2A H2AA 108.6 . . ?
C3 C2A H2AA 108.6 . . ?
C1A C2A H2AB 108.6 . . ?
C3 C2A H2AB 108.6 . . ?
H2AA C2A H2AB 107.5 . . ?
C2B C1B P1 105.8(17) . . ?
C2B C1B H1BA 110.6 . . ?
P1 C1B H1BA 110.6 . . ?
C2B C1B H1BB 110.6 . . ?
P1 C1B H1BB 110.6 . . ?
H1BA C1B H1BB 108.7 . . ?
C1B C2B C3 95.9(19) . . ?
C1B C2B H2E 112.6 . . ?
C3 C2B H2E 112.6 . . ?
C1B C2B H2F 112.6 . . ?
C3 C2B H2F 112.6 . . ?
H2E C2B H2F 110.1 . . ?
C3 C4 H4A 109.5 . . ?
C3 C4 H4B 109.5 . . ?
H4A C4 H4B 109.5 . . ?
C3 C4 H4C 109.5 . . ?
H4A C4 H4C 109.5 . . ?
H4B C4 H4C 109.5 . . ?
C4 C3 C2A 125.4(13) . . ?
C4 C3 C2B 92.6(14) . . ?
C4 C3 H3A 106.0 . . ?
C2A C3 H3A 106.0 . . ?
C4 C3 H3B 106.0 . . ?
C2A C3 H3B 106.0 . . ?
H3A C3 H3B 106.3 . . ?
H1A O1 H1B 103(5) . . ?
H2A O2 H2B 107(3) . . ?

loop_
_geom_bond_atom_site_label_1
_geom_bond_atom_site_label_2
_geom_bond_distance
_geom_bond_site_symmetry_2
_geom_bond_publ_flag
Er1 O5 2.267(8) . ?
Er1 O4 2.268(8) . ?
Er1 O3 2.271(8) . ?
Er1 O6 2.280(8) . ?
Er1 N4 2.520(9) . ?
Er1 N3 2.532(8) . ?
Er1 N2 2.547(10) . ?
Er1 N1 2.592(9) . ?
O5 C45 1.320(14) . ?
N3 C34 1.333(13) . ?
N3 C26 1.354(12) . ?
N1 C52 1.297(14) . ?
N1 C44 1.379(13) . ?
C22 C17 1.407(16) . ?
C22 C21 1.418(16) . ?
C22 C23 1.420(16) . ?
N2 C25 1.359(15) . ?
N2 C17 1.364(14) . ?
C51 C50 1.372(16) . ?
C51 C52 1.447(15) . ?
C51 H51 0.9500 . ?
C47 C48 1.344(17) . ?
C47 C46 1.446(15) . ?
C47 H47 0.9500 . ?
C17 C18 1.47(2) . ?
C46 C45 1.394(16) . ?
C46 H46 0.9500 . ?
C49 C50 1.389(16) . ?
C49 C48 1.425(17) . ?
C49 C44 1.437(16) . ?
C19 C20 1.365(16) . ?
C19 C18 1.396(14) . ?
C19 H19 0.9500 . ?
C52 H52 0.9500 . ?
C24 C23 1.370(15) . ?
C24 C25 1.372(16) . ?
C24 H24 0.9500 . ?
C44 C45 1.44(2) . ?
C48 H48 0.9500 . ?
C20 C21 1.391(17) . ?
C20 H20 0.9500 . ?
C26 C31 1.436(13) . ?
C26 C27 1.448(14) . ?
C21 H21 0.9500 . ?
C23 H23 0.9500 . ?
C33 C32 1.354(14) . ?
C33 C34 1.411(14) . ?
C33 H33 0.9500 . ?
C25 H25 0.9500 . ?
C50 H50 0.9500 . ?
C32 C31 1.408(14) . ?
C32 H32 0.9500 . ?
C34 H34 0.9500 . ?
C31 C30 1.434(13) . ?
C18 O6 1.297(14) . ?
O4 C36 1.313(14) . ?
O3 C27 1.337(12) . ?
C36 C37 1.400(15) . ?
C36 C35 1.420(14) . ?
C28 C27 1.392(15) . ?
C28 C29 1.393(14) . ?
C28 H28 0.9500 . ?
C37 C38 1.410(14) . ?
C37 H37 0.9500 . ?
C29 C30 1.379(14) . ?
C29 H29 0.9500 . ?
N4 C43 1.324(13) . ?
N4 C35 1.386(13) . ?
C30 H30 0.9500 . ?
C43 C42 1.404(14) . ?
C43 H43 0.9500 . ?
C35 C40 1.425(13) . ?
C40 C39 1.409(15) . ?
C40 C41 1.416(14) . ?
C41 C42 1.371(14) . ?
C41 H41 0.9500 . ?
C38 C39 1.401(15) . ?
C38 H38 0.9500 . ?
C42 H42 0.9500 . ?
C39 H39 0.9500 . ?
P1 C1C 1.61(4) . ?
P1 C13 1.782(10) . ?
P1 C1A 1.793(14) . ?
P1 C5 1.795(9) . ?
P1 C9A 1.871(13) . ?
P1 C1B 1.99(3) . ?
C15 C14 1.538(14) . ?
C15 C16 1.541(15) . ?
C15 H15A 0.9900 . ?
C15 H15B 0.9900 . ?
C5 C6 1.519(13) . ?
C5 H5A 0.9900 . ?
C5 H5B 0.9900 . ?
C16 H16A 0.9800 . ?
C16 H16B 0.9800 . ?
C16 H16C 0.9800 . ?
C7 C6 1.526(15) . ?
C7 C8 1.547(14) . ?
C7 H7A 0.9900 . ?
C7 H7B 0.9900 . ?
C13 C14 1.535(13) . ?
C13 H13A 0.9900 . ?
C13 H13B 0.9900 . ?
C8 H8A 0.9800 . ?
C8 H8B 0.9800 . ?
C8 H8C 0.9800 . ?
C14 H14A 0.9900 . ?
C14 H14B 0.9900 . ?
C6 H6A 0.9900 . ?
C6 H6B 0.9900 . ?
C9A C10A 1.525(19) . ?
C9A H9AA 0.9900 . ?
C9A H9AB 0.9900 . ?
C10A C11A 1.52(2) . ?
C10A H10A 0.9900 . ?
C10A H10B 0.9900 . ?
C11A C12A 1.54(3) . ?
C11A H11A 0.9900 . ?
C11A H11B 0.9900 . ?
C12A H12A 0.9800 . ?
C12A H12B 0.9800 . ?
C12A H12C 0.9800 . ?
C1C C2C 1.84(6) . ?
C1C H1CA 0.9900 . ?
C1C H1CB 0.9900 . ?
C2C C3C 1.66(6) . ?
C2C H2CA 0.9900 . ?
C2C H2CB 0.9900 . ?
C4C C3C 1.30(9) . ?
C4C H4CA 0.9800 . ?
C4C H4CB 0.9800 . ?
C4C H4CC 0.9800 . ?
C3C H3C 0.9900 . ?
C3C H3D 0.9900 . ?
C1A C2A 1.522(18) . ?
C1A H1E 0.9900 . ?
C1A H1F 0.9900 . ?
C2A C3 1.532(17) . ?
C2A H2AA 0.9900 . ?
C2A H2AB 0.9900 . ?
C1B C2B 1.49(4) . ?
C1B H1BA 0.9900 . ?
C1B H1BB 0.9900 . ?
C2B C3 1.64(3) . ?
C2B H2E 0.9900 . ?
C2B H2F 0.9900 . ?
C4 C3 1.49(2) . ?
C4 H4A 0.9800 . ?
C4 H4B 0.9800 . ?
C4 H4C 0.9800 . ?
C3 H3A 0.9900 . ?
C3 H3B 0.9900 . ?
O1 H1A 0.90(2) . ?
O1 H1B 0.90(3) . ?
O2 H2A 0.91(2) . ?
O2 H2B 0.88(2) . ?

loop_
_geom_torsion_atom_site_label_1
_geom_torsion_atom_site_label_2
_geom_torsion_atom_site_label_3
_geom_torsion_atom_site_label_4
_geom_torsion
_geom_torsion_site_symmetry_1
_geom_torsion_site_symmetry_2
_geom_torsion_site_symmetry_3
_geom_torsion_site_symmetry_4
_geom_torsion_publ_flag
C25 N2 C17 C22 1.4(15) . . . . ?
Er1 N2 C17 C22 171.4(8) . . . . ?
C25 N2 C17 C18 -176.3(9) . . . . ?
Er1 N2 C17 C18 -6.3(11) . . . . ?
C21 C22 C17 N2 -178.3(10) . . . . ?
C23 C22 C17 N2 -1.8(15) . . . . ?
C21 C22 C17 C18 -0.8(16) . . . . ?
C23 C22 C17 C18 175.8(9) . . . . ?
C48 C47 C46 C45 1.6(18) . . . . ?
C44 N1 C52 C51 -0.6(16) . . . . ?
Er1 N1 C52 C51 -174.0(7) . . . . ?
C50 C51 C52 N1 -0.7(16) . . . . ?
C52 N1 C44 C49 2.2(15) . . . . ?
Er1 N1 C44 C49 176.6(7) . . . . ?
C52 N1 C44 C45 -177.4(9) . . . . ?
Er1 N1 C44 C45 -3.0(11) . . . . ?
C50 C49 C44 N1 -2.5(15) . . . . ?
C48 C49 C44 N1 178.8(10) . . . . ?
C50 C49 C44 C45 177.1(10) . . . . ?
C48 C49 C44 C45 -1.6(16) . . . . ?
C46 C47 C48 C49 -1.6(19) . . . . ?
C50 C49 C48 C47 -177.0(11) . . . . ?
C44 C49 C48 C47 1.6(17) . . . . ?
C18 C19 C20 C21 -0.9(18) . . . . ?
C34 N3 C26 C31 -0.5(13) . . . . ?
Er1 N3 C26 C31 174.2(6) . . . . ?
C34 N3 C26 C27 178.8(9) . . . . ?
Er1 N3 C26 C27 -6.6(10) . . . . ?
C19 C20 C21 C22 0.7(17) . . . . ?
C17 C22 C21 C20 0.2(16) . . . . ?
C23 C22 C21 C20 -176.1(10) . . . . ?
C25 C24 C23 C22 2.8(16) . . . . ?
C17 C22 C23 C24 -0.4(15) . . . . ?
C21 C22 C23 C24 176.0(11) . . . . ?
C17 N2 C25 C24 1.2(15) . . . . ?
Er1 N2 C25 C24 -167.3(8) . . . . ?
C23 C24 C25 N2 -3.3(16) . . . . ?
C52 C51 C50 C49 0.4(16) . . . . ?
C48 C49 C50 C51 179.7(11) . . . . ?
C44 C49 C50 C51 1.2(16) . . . . ?
C34 C33 C32 C31 -1.9(15) . . . . ?
C26 N3 C34 C33 0.4(14) . . . . ?
Er1 N3 C34 C33 -173.4(7) . . . . ?
C32 C33 C34 N3 0.8(15) . . . . ?
C33 C32 C31 C30 -178.9(9) . . . . ?
C33 C32 C31 C26 1.9(14) . . . . ?
N3 C26 C31 C32 -0.7(13) . . . . ?
C27 C26 C31 C32 -179.9(9) . . . . ?
N3 C26 C31 C30 -179.9(8) . . . . ?
C27 C26 C31 C30 0.9(13) . . . . ?
C20 C19 C18 O6 179.3(10) . . . . ?
C20 C19 C18 C17 0.2(16) . . . . ?
N2 C17 C18 O6 -0.8(14) . . . . ?
C22 C17 C18 O6 -178.6(9) . . . . ?
N2 C17 C18 C19 178.3(9) . . . . ?
C22 C17 C18 C19 0.6(14) . . . . ?
Er1 O5 C45 C46 -177.5(7) . . . . ?
Er1 O5 C45 C44 3.6(12) . . . . ?
C47 C46 C45 O5 179.6(9) . . . . ?
C47 C46 C45 C44 -1.4(15) . . . . ?
N1 C44 C45 O5 0.2(13) . . . . ?
C49 C44 C45 O5 -179.5(9) . . . . ?
N1 C44 C45 C46 -178.8(9) . . . . ?
C49 C44 C45 C46 1.6(15) . . . . ?
C19 C18 O6 Er1 -170.0(8) . . . . ?
C17 C18 O6 Er1 9.0(12) . . . . ?
Er1 O4 C36 C37 -172.9(8) . . . . ?
Er1 O4 C36 C35 6.8(13) . . . . ?
O4 C36 C37 C38 -179.2(10) . . . . ?
C35 C36 C37 C38 1.0(15) . . . . ?
Er1 O3 C27 C28 -170.7(7) . . . . ?
Er1 O3 C27 C26 8.5(12) . . . . ?
C29 C28 C27 O3 -179.5(9) . . . . ?
C29 C28 C27 C26 1.3(14) . . . . ?
N3 C26 C27 O3 -0.3(13) . . . . ?
C31 C26 C27 O3 178.9(8) . . . . ?
N3 C26 C27 C28 178.9(9) . . . . ?
C31 C26 C27 C28 -1.8(13) . . . . ?
C27 C28 C29 C30 0.3(15) . . . . ?
C28 C29 C30 C31 -1.3(14) . . . . ?
C32 C31 C30 C29 -178.5(9) . . . . ?
C26 C31 C30 C29 0.7(13) . . . . ?
C35 N4 C43 C42 -1.0(15) . . . . ?
Er1 N4 C43 C42 -175.4(7) . . . . ?
C43 N4 C35 C36 179.9(9) . . . . ?
Er1 N4 C35 C36 -4.8(10) . . . . ?
C43 N4 C35 C40 0.9(13) . . . . ?
Er1 N4 C35 C40 176.2(7) . . . . ?
O4 C36 C35 N4 -0.7(14) . . . . ?
C37 C36 C35 N4 179.1(9) . . . . ?
O4 C36 C35 C40 178.3(9) . . . . ?
C37 C36 C35 C40 -1.9(14) . . . . ?
N4 C35 C40 C39 -178.7(9) . . . . ?
C36 C35 C40 C39 2.3(14) . . . . ?
N4 C35 C40 C41 -1.4(14) . . . . ?
C36 C35 C40 C41 179.6(9) . . . . ?
C39 C40 C41 C42 179.2(10) . . . . ?
C35 C40 C41 C42 2.1(15) . . . . ?
C36 C37 C38 C39 -0.6(16) . . . . ?
C40 C41 C42 C43 -2.2(15) . . . . ?
N4 C43 C42 C41 1.7(16) . . . . ?
C37 C38 C39 C40 0.9(15) . . . . ?
C41 C40 C39 C38 -178.8(10) . . . . ?
C35 C40 C39 C38 -1.7(14) . . . . ?
C1C P1 C5 C6 179.2(18) . . . . ?
C13 P1 C5 C6 -46.9(9) . . . . ?
C1A P1 C5 C6 84.5(9) . . . . ?
C9A P1 C5 C6 -161.7(8) . . . . ?
C1B P1 C5 C6 51.0(12) . . . . ?
C1C P1 C13 C14 -45.6(17) . . . . ?
C1A P1 C13 C14 48.1(10) . . . . ?
C5 P1 C13 C14 175.2(8) . . . . ?
C9A P1 C13 C14 -70.2(9) . . . . ?
C1B P1 C13 C14 64.7(11) . . . . ?
P1 C13 C14 C15 164.0(8) . . . . ?
C16 C15 C14 C13 174.2(9) . . . . ?
P1 C5 C6 C7 -179.4(8) . . . . ?
C8 C7 C6 C5 57.1(14) . . . . ?
C13 P1 C9A C10A -43.7(11) . . . . ?
C1A P1 C9A C10A -169.8(11) . . . . ?
C5 P1 C9A C10A 73.6(10) . . . . ?
P1 C9A C10A C11A -164.4(12) . . . . ?
C9A C10A C11A C12A -63.3(19) . . . . ?
C13 P1 C1C C2C -88(2) . . . . ?
C5 P1 C1C C2C 45(3) . . . . ?
C1B P1 C1C C2C 173(2) . . . . ?
P1 C1C C2C C3C 145(3) . . . . ?
C1C C2C C3C C4C -175(4) . . . . ?
C13 P1 C1A C2A 65.3(11) . . . . ?
C5 P1 C1A C2A -61.9(11) . . . . ?
C9A P1 C1A C2A -175.9(11) . . . . ?
P1 C1A C2A C3 -175.7(11) . . . . ?
P1 C1B C2B C3 -178.9(13) . . . . ?
C1A C2A C3 C4 -67.2(19) . . . . ?
C1B C2B C3 C4 -170.5(16) . . . . ?
